data_1573721
loop_
_publ_author_name
'Csucker, Joshua'
'Grundmann, Nora'
'Blacque, Olivier'
'Spingler, Bernhard'
'Alberto, Roger'

_publ_section_title
;
 The Role of [Re(\h6-arene)2]+ Substituents on Electro- and Photocatalytic
 Water Reduction with [Co(terpy)2]3+ Catalysts
;
_journal_name_full 'Catalysis Science &amp; Technology'
_journal_paper_doi 10.1039/D4CY01282H
_journal_year 2025
_chemical_formula_moiety 'C54 H42 Co N6 Re2, 4(F6 P), C4 H10 O'
_chemical_formula_sum 'C58 H52 Co F24 N6 O P4 Re2'
_chemical_formula_weight 1860.26
_space_group_crystal_system orthorhombic
_space_group_IT_number 52
_space_group_name_Hall '-P 2a 2bc'
_space_group_name_H-M_alt 'P n n a'
_atom_sites_solution_hydrogens geom
_atom_sites_solution_primary dual
_audit_creation_date 2024-02-27
_audit_creation_method
;
Olex2 1.5-ac6-012
(compiled 2023.08.24 svn.re1ec1418 for Rigaku Oxford Diffraction, GUI svn.r6817)
;
_audit_update_record
;
2024-10-16 deposited with the CCDC.	2025-01-21 downloaded from the CCDC.
;
_cell_angle_alpha 90
_cell_angle_beta 90
_cell_angle_gamma 90
_cell_formula_units_Z 4
_cell_length_a 22.3235(2)
_cell_length_b 15.85530(10)
_cell_length_c 17.5716(2)
_cell_measurement_reflns_used 26417
_cell_measurement_temperature 160.0(1)
_cell_measurement_theta_max 79.1060
_cell_measurement_theta_min 3.2070
_cell_volume 6219.39(10)
_computing_cell_refinement 'CrysAlisPro 1.171.43.109a (Rigaku OD, 2024)'
_computing_data_collection 'CrysAlisPro system (CCD 43.104a 64-bit (release 22-12-2023))'
_computing_data_reduction 'CrysAlisPro 1.171.43.109a (Rigaku OD, 2024)'
_computing_molecular_graphics 'Olex2 1.5-ac6-012 (Dolomanov et al., 2009)'
_computing_publication_material 'Olex2 1.5-ac6-012 (Dolomanov et al., 2009)'
_computing_structure_refinement 'SHELXL (Sheldrick, 2015b)'
_computing_structure_solution 'SHELXT (Sheldrick, 2015a)'
_diffrn_ambient_environment N~2~
_diffrn_ambient_temperature 160.0(1)
_diffrn_detector 'Hybrid Pixel Array Detector'
_diffrn_detector_area_resol_mean 10.0000
_diffrn_detector_type HyPix
_diffrn_measured_fraction_theta_full 1.000
_diffrn_measured_fraction_theta_max 1.000
_diffrn_measurement_details
;
List of Runs (angles in degrees, time in seconds):

  # Type    Start    End  Width  t~exp~   \w     \q     \k     \f   Frames
#--------------------------------------------------------------------------
  1  \w    -81.00   3.00   0.50    0.60    --  -50.11 104.00 103.00  168
  2  \w    -81.00 -20.00   0.50    1.53    --  -90.00 104.00 103.00  122
  3  \w    -51.00 -18.00   0.50    1.53    --  -90.00  45.00 -60.00   66
  4  \w    -26.00  23.00   0.50    0.60    --  -50.11  19.00 -60.00   98
  5  \w    -43.00  21.00   0.50    0.60    --  -50.11  38.00-120.00  128
  6  \w     18.00  83.00   0.50    0.60    --   50.11-104.00   1.00  130
  7  \w     41.00 105.00   0.50    1.53    --  111.50 -95.00 -60.00  128
  8  \w     42.00 107.00   0.50    1.53    --  111.50-104.00   1.00  130
  9  \w     41.00  71.00   0.50    1.53    --  111.50 -61.00 -90.00   60
 10  \w     41.00  71.00   0.50    1.53    --  111.50 -61.00 -30.00   60
 11  \w    -22.00  26.00   0.50    0.60    --   50.11 -19.00-120.00   96
 12  \w     41.00  71.00   0.50    1.53    --  111.50 -61.00   0.00   60
 13  \w     41.00  71.00   0.50    1.53    --  111.50 -61.00  30.00   60
 14  \w     41.00  71.00   0.50    1.53    --  111.50 -61.00 150.00   60
 15  \w    106.00 178.00   0.50    1.53    --  111.50 104.00 103.00  144
 16  \w    107.00 178.00   0.50    1.53    --  111.50 125.00 150.00  142
 17  \w    107.00 178.00   0.50    1.53    --  111.50 125.00 150.00  142
 18  \w    126.00 178.00   0.50    1.53    --  111.50  77.00  90.00  104
 19  \w    122.00 178.00   0.50    1.53    --  111.50  45.00  30.00  112
 20  \w    127.00 178.00   0.50    1.53    --  111.50  61.00 -30.00  102
 21  \w    127.00 178.00   0.50    1.53    --  111.50  61.00-120.00  102
 22  \w    127.00 178.00   0.50    1.53    --  111.50  61.00-150.00  102
 23  \w   -160.00 -84.00   0.50    1.53    --  -90.00-104.00   1.00  152
 24  \w   -122.00 -50.00   0.50    0.60    --  -50.11 -19.00 150.00  144
;
_diffrn_measurement_device 'four-circle diffractometer'
_diffrn_measurement_device_type 'XtaLAB Synergy, Dualflex, HyPix'
_diffrn_measurement_method '\w scans'
_diffrn_orient_matrix_type 'CrysAlisPro convention (1999,Acta A55,543-557)'
_diffrn_orient_matrix_UB_11 -0.0403585000
_diffrn_orient_matrix_UB_12 0.0360103000
_diffrn_orient_matrix_UB_13 -0.0633054000
_diffrn_orient_matrix_UB_21 -0.0526696000
_diffrn_orient_matrix_UB_22 0.0049208000
_diffrn_orient_matrix_UB_23 0.0565180000
_diffrn_orient_matrix_UB_31 0.0189372000
_diffrn_orient_matrix_UB_32 0.0900870000
_diffrn_orient_matrix_UB_33 0.0221304000
_diffrn_radiation_monochromator mirror
_diffrn_radiation_probe x-ray
_diffrn_radiation_type 'Cu K\a'
_diffrn_radiation_wavelength 1.54184
_diffrn_reflns_av_R_equivalents 0.0295
_diffrn_reflns_av_unetI/netI 0.0177
_diffrn_reflns_Laue_measured_fraction_full 1.000
_diffrn_reflns_Laue_measured_fraction_max 1.000
_diffrn_reflns_limit_h_max 27
_diffrn_reflns_limit_h_min -27
_diffrn_reflns_limit_k_max 19
_diffrn_reflns_limit_k_min -14
_diffrn_reflns_limit_l_max 21
_diffrn_reflns_limit_l_min -21
_diffrn_reflns_number 55816
_diffrn_reflns_point_group_measured_fraction_full 1.000
_diffrn_reflns_point_group_measured_fraction_max 1.000
_diffrn_reflns_theta_full 67.684
_diffrn_reflns_theta_max 74.499
_diffrn_reflns_theta_min 3.201
_diffrn_source 'micro-focus sealed X-ray tube'
_diffrn_source_type 'PhotonJet (Cu) X-ray Source'
_exptl_absorpt_coefficient_mu 11.568
_exptl_absorpt_correction_T_max 0.631
_exptl_absorpt_correction_T_min 0.126
_exptl_absorpt_correction_type analytical
_exptl_absorpt_process_details
;
CrysAlisPro 1.171.43.109a (Rigaku Oxford Diffraction, 2024)
Analytical numeric absorption correction using a multifaceted crystal
model based on expressions derived by R.C. Clark & J.S. Reid.
(Clark, R. C. & Reid, J. S. (1995). Acta Cryst. A51, 887-897)
Empirical absorption correction using spherical harmonics,
implemented in SCALE3 ABSPACK scaling algorithm.
;
_exptl_crystal_colour orange
_exptl_crystal_density_diffrn 1.987
_exptl_crystal_description plate
_exptl_crystal_F_000 3612
_exptl_crystal_size_max 0.34
_exptl_crystal_size_mid 0.17
_exptl_crystal_size_min 0.04
_refine_diff_density_max 1.471
_refine_diff_density_min -1.141
_refine_diff_density_rms 0.116
_refine_ls_extinction_method none
_refine_ls_goodness_of_fit_ref 1.065
_refine_ls_hydrogen_treatment constr
_refine_ls_matrix_type full
_refine_ls_number_parameters 505
_refine_ls_number_reflns 6369
_refine_ls_number_restraints 642
_refine_ls_restrained_S_all 1.061
_refine_ls_R_factor_all 0.0492
_refine_ls_R_factor_gt 0.0457
_refine_ls_shift/su_max 0.001
_refine_ls_shift/su_mean 0.000
_refine_ls_structure_factor_coef Fsqd
_refine_ls_weighting_details 'w=1/[\s^2^(Fo^2^)+(0.0812P)^2^+10.7434P] where P=(Fo^2^+2Fc^2^)/3'
_refine_ls_weighting_scheme calc
_refine_ls_wR_factor_gt 0.1351
_refine_ls_wR_factor_ref 0.1384
_reflns_Friedel_coverage 0.000
_reflns_number_gt 5682
_reflns_number_total 6369
_reflns_threshold_expression 'I > 2\s(I)'
_cod_data_source_file d4cy01282h2.cif
_cod_data_source_block '[2](PF6)4'
_cod_database_code 1573721
_shelx_space_group_comment
;
The symmetry employed for this shelxl refinement is uniquely defined
by the following loop, which should always be used as a source of
symmetry information in preference to the above space-group names.
They are only intended as comments.
;
_shelx_estimated_absorpt_t_max 0.655
_shelx_estimated_absorpt_t_min 0.111
_olex2_refinement_description
;
1. Fixed Uiso
 At 1.2 times of:
  All C(H) groups
2. Restrained distances
 C3A-C2A = C3A-C4A = C5A-C4A = C6A-C5A = C6A-C1A = C2A-C1A
 1.39 with sigma of 0.01
 C5B-C6B = C5B-C4B = C3B-C4B = C3B-C2B = C2B-C1B = C6B-C1B
 1.39 with sigma of 0.01
 F5-F6 \\sim F5-F7 \\sim F6-F7
 with sigma of 0.01
 P2-F5 \\sim P2-F6 \\sim P2-F7
 with sigma of 0.005
3. Restrained planarity
 P3, F10A, F10B, F11A, F11B, F12A, F12B, F13A, F13B
 with sigma of 0.001
4. Uiso/Uaniso restraints and constraints
F10A \\sim F10B \\sim F11A \\sim F11B \\sim F12A \\sim F12B \\sim F13A \\sim
F13B: within 3A with sigma of 0.01 and sigma for terminal atoms of 0.02 within
3A
C1A \\sim C1B \\sim C2A \\sim C2B \\sim C3A \\sim C3B \\sim C4A \\sim C4B \\sim
C5A \\sim C5B \\sim C6A \\sim C6B: within 3A with sigma of 0.01 and sigma for
terminal atoms of 0.02 within 3A
N1 \\sim C13 \\sim C14 \\sim C15 \\sim C16 \\sim C17: within 3A with sigma of
0.005 and sigma for terminal atoms of 0.01 within 3A
5. Others
 Sof(F10B)=Sof(F11B)=Sof(F12B)=Sof(F13B)=1-FVAR(1)
 Sof(F10A)=Sof(F11A)=Sof(F12A)=Sof(F13A)=FVAR(1)
 Sof(C1B)=Sof(H1B)=Sof(C2B)=Sof(H2B)=Sof(C3B)=Sof(H3B)=Sof(C4B)=Sof(H4B)=
 Sof(C5B)=Sof(H5B)=Sof(C6B)=Sof(H6B)=1-FVAR(2)
 Sof(C1A)=Sof(H1A)=Sof(C2A)=Sof(H2A)=Sof(C3A)=Sof(H3A)=Sof(C4A)=Sof(H4A)=
 Sof(C5A)=Sof(H5A)=Sof(C6A)=Sof(H6A)=FVAR(2)
6.a Aromatic/amide H refined with riding coordinates:
 C1A(H1A), C1B(H1B), C2A(H2A), C2B(H2B), C3A(H3A), C3B(H3B), C4A(H4A),
 C4B(H4B), C5A(H5A), C5B(H5B), C6A(H6A), C6B(H6B), C8(H8), C9(H9), C10(H10),
 C11(H11), C12(H12), C13(H13), C14(H14), C15(H15), C16(H16), C19(H19), C21(H21),
  C24(H24), C25(H25), C26(H26), C27(H27)
;
_smtbx_masks_void_probe_radius 1.2
_smtbx_masks_void_truncation_radius 1.2

loop_
_space_group_symop_operation_xyz
'x, y, z'
'-x+1/2, -y, z'
'-x+1/2, y+1/2, -z+1/2'
'x, -y+1/2, -z+1/2'
'-x, -y, -z'
'x-1/2, y, -z'
'x-1/2, -y-1/2, z-1/2'
'-x, y-1/2, z-1/2'

loop_
_atom_site_label
_atom_site_type_symbol
_atom_site_fract_x
_atom_site_fract_y
_atom_site_fract_z
_atom_site_U_iso_or_equiv
_atom_site_adp_type
_atom_site_occupancy
_atom_site_site_symmetry_order
_atom_site_calc_flag
_atom_site_refinement_flags_posn
_atom_site_refinement_flags_adp
_atom_site_refinement_flags_occupancy
_atom_site_disorder_assembly
_atom_site_disorder_group
Re1 Re 0.58947(2) 0.51064(2) 0.25640(2) 0.05234(12) Uani 1 1 d . . . . .
Co1 Co 0.250000 0.500000 0.35441(6) 0.0463(3) Uani 1 2 d S T P . .
N1 N 0.2683(2) 0.4116(4) 0.2720(3) 0.0763(11) Uani 1 1 d . U . . .
N2 N 0.33586(17) 0.5032(2) 0.3541(2) 0.0472(8) Uani 1 1 d . . . . .
N3 N 0.26585(15) 0.5930(2) 0.4356(2) 0.0469(8) Uani 1 1 d . . . . .
C1A C 0.5414(5) 0.5632(8) 0.1561(7) 0.0663(18) Uani 0.540(8) 1 d D U P A 1
H1A H 0.505991 0.596322 0.154334 0.080 Uiso 0.540(8) 1 calc R U P A 1
C1B C 0.5586(6) 0.5920(8) 0.1576(8) 0.0628(18) Uani 0.460(8) 1 d D U P A 2
H1B H 0.538072 0.644429 0.159901 0.075 Uiso 0.460(8) 1 calc R U P A 2
C2A C 0.5969(6) 0.6032(7) 0.1630(7) 0.0673(18) Uani 0.540(8) 1 d D U P A 1
H2A H 0.598970 0.662880 0.167188 0.081 Uiso 0.540(8) 1 calc R U P A 1
C2B C 0.6209(6) 0.5911(9) 0.1564(8) 0.0654(18) Uani 0.460(8) 1 d D U P A 2
H2B H 0.641978 0.643183 0.154810 0.078 Uiso 0.460(8) 1 calc R U P A 2
C3A C 0.6493(5) 0.5549(8) 0.1638(7) 0.0642(17) Uani 0.540(8) 1 d D U P A 1
H3A H 0.687223 0.581893 0.167489 0.077 Uiso 0.540(8) 1 calc R U P A 1
C3B C 0.6533(6) 0.5160(11) 0.1574(9) 0.0679(19) Uani 0.460(8) 1 d D U P A 2
H3B H 0.695858 0.515845 0.159292 0.081 Uiso 0.460(8) 1 calc R U P A 2
C4A C 0.6461(5) 0.4665(8) 0.1592(7) 0.0637(17) Uani 0.540(8) 1 d D U P A 1
H4A H 0.681635 0.433600 0.159690 0.076 Uiso 0.540(8) 1 calc R U P A 1
C4B C 0.6206(7) 0.4407(9) 0.1557(8) 0.0672(18) Uani 0.460(8) 1 d D U P A 2
H4B H 0.641331 0.388364 0.155311 0.081 Uiso 0.460(8) 1 calc R U P A 2
C5A C 0.5900(6) 0.4271(7) 0.1538(7) 0.0657(17) Uani 0.540(8) 1 d D U P A 1
H5A H 0.587614 0.367380 0.151536 0.079 Uiso 0.540(8) 1 calc R U P A 1
C5B C 0.5576(7) 0.4413(8) 0.1544(8) 0.0661(18) Uani 0.460(8) 1 d D U P A 2
H5B H 0.536360 0.389378 0.152859 0.079 Uiso 0.460(8) 1 calc R U P A 2
C6A C 0.5371(5) 0.4758(9) 0.1518(7) 0.0664(18) Uani 0.540(8) 1 d D U P A 1
H6A H 0.499060 0.449250 0.147532 0.080 Uiso 0.540(8) 1 calc R U P A 1
C6B C 0.5257(6) 0.5175(10) 0.1554(8) 0.0632(18) Uani 0.460(8) 1 d D U P A 2
H6B H 0.483175 0.518233 0.154685 0.076 Uiso 0.460(8) 1 calc R U P A 2
C7 C 0.5260(2) 0.5058(3) 0.3557(3) 0.0510(11) Uani 1 1 d . . . . .
C8 C 0.5590(2) 0.4295(4) 0.3526(3) 0.0667(14) Uani 1 1 d . . . . .
H8 H 0.538572 0.376962 0.351032 0.080 Uiso 1 1 calc R U . . .
C9 C 0.6224(3) 0.4319(5) 0.3517(4) 0.0809(19) Uani 1 1 d . . . . .
H9 H 0.644379 0.380603 0.349831 0.097 Uiso 1 1 calc R U . . .
C10 C 0.6532(3) 0.5090(5) 0.3536(4) 0.080(2) Uani 1 1 d . . . . .
H10 H 0.695723 0.510080 0.352367 0.096 Uiso 1 1 calc R U . . .
C11 C 0.6209(2) 0.5838(4) 0.3572(3) 0.0708(15) Uani 1 1 d . . . . .
H11 H 0.641465 0.636153 0.358825 0.085 Uiso 1 1 calc R U . . .
C12 C 0.5572(2) 0.5825(3) 0.3586(3) 0.0547(11) Uani 1 1 d . . . . .
H12 H 0.535653 0.634025 0.361488 0.066 Uiso 1 1 calc R U . . .
C13 C 0.2297(3) 0.3700(5) 0.2269(4) 0.0852(12) Uani 1 1 d . U . . .
H13 H 0.187970 0.377704 0.235019 0.102 Uiso 1 1 calc R U . . .
C14 C 0.2476(3) 0.3170(5) 0.1699(4) 0.0902(13) Uani 1 1 d . U . . .
H14 H 0.218837 0.288404 0.139474 0.108 Uiso 1 1 calc R U . . .
C15 C 0.3079(3) 0.3057(5) 0.1571(4) 0.0933(13) Uani 1 1 d . U . . .
H15 H 0.321403 0.269905 0.117328 0.112 Uiso 1 1 calc R U . . .
C16 C 0.3487(3) 0.3473(4) 0.2032(4) 0.0889(12) Uani 1 1 d . U . . .
H16 H 0.390568 0.339537 0.196244 0.107 Uiso 1 1 calc R U . . .
C17 C 0.3277(3) 0.3999(5) 0.2590(3) 0.0801(12) Uani 1 1 d . U . . .
C18 C 0.3665(2) 0.4498(3) 0.3089(3) 0.0526(10) Uani 1 1 d . . . . .
C19 C 0.4283(2) 0.4489(3) 0.3085(3) 0.0541(11) Uani 1 1 d . . . . .
H19 H 0.449325 0.410720 0.276582 0.065 Uiso 1 1 calc R U . . .
C20 C 0.4595(2) 0.5044(3) 0.3552(3) 0.0482(10) Uani 1 1 d . . . . .
C21 C 0.42723(18) 0.5598(3) 0.4008(3) 0.0455(9) Uani 1 1 d . . . . .
H21 H 0.447472 0.598754 0.432837 0.055 Uiso 1 1 calc R U . . .
C22 C 0.36514(17) 0.5576(2) 0.3989(2) 0.0424(8) Uani 1 1 d . . . . .
C23 C 0.32491(17) 0.6125(3) 0.4430(2) 0.0439(9) Uani 1 1 d . . . . .
C24 C 0.34428(19) 0.6800(3) 0.4866(3) 0.0514(10) Uani 1 1 d . . . . .
H24 H 0.385609 0.693826 0.489942 0.062 Uiso 1 1 calc R U . . .
C25 C 0.3018(2) 0.7267(3) 0.5251(3) 0.0601(12) Uani 1 1 d . . . . .
H25 H 0.313882 0.773082 0.555700 0.072 Uiso 1 1 calc R U . . .
C26 C 0.2418(2) 0.7066(3) 0.5194(3) 0.0590(12) Uani 1 1 d . . . . .
H26 H 0.212313 0.738285 0.545968 0.071 Uiso 1 1 calc R U . . .
C27 C 0.2260(2) 0.6396(3) 0.4744(3) 0.0534(10) Uani 1 1 d . . . . .
H27 H 0.184743 0.625355 0.470509 0.064 Uiso 1 1 calc R U . . .
P1 P 0.74489(7) 0.250000 0.250000 0.0531(4) Uani 1 2 d S T P . .
F1 F 0.8158(2) 0.250000 0.250000 0.0817(16) Uani 1 2 d S T P . .
F2 F 0.6746(2) 0.250000 0.250000 0.116(3) Uani 1 2 d S T P . .
F3 F 0.74537(12) 0.3343(2) 0.3001(2) 0.0707(9) Uani 1 1 d . . . . .
F4 F 0.74553(18) 0.3068(3) 0.1758(2) 0.0941(12) Uani 1 1 d . . . . .
P2 P 0.42645(9) 0.750000 0.250000 0.0619(5) Uani 1 2 d DS T P . .
F5 F 0.42591(17) 0.6508(2) 0.2363(2) 0.0860(11) Uani 1 1 d D . . . .
F6 F 0.37541(17) 0.7618(2) 0.1878(2) 0.0913(11) Uani 1 1 d D . . . .
F7 F 0.4755(2) 0.7615(3) 0.1860(4) 0.149(3) Uani 1 1 d D . . . .
P3 P 0.46259(7) 0.24755(7) 0.46189(9) 0.0608(3) Uani 1 1 d . . . . .
F8 F 0.4450(3) 0.1543(2) 0.4450(3) 0.1292(17) Uani 1 1 d . . . . .
F9 F 0.4842(2) 0.3413(3) 0.4762(2) 0.1106(14) Uani 1 1 d . . . . .
F10A F 0.5294(4) 0.2270(3) 0.4266(8) 0.129(3) Uani 0.507(7) 1 d . U P B 1
F10B F 0.4940(5) 0.2501(3) 0.3822(6) 0.116(3) Uani 0.493(7) 1 d . U P B 2
F11A F 0.4455(5) 0.2707(3) 0.3791(5) 0.101(3) Uani 0.507(7) 1 d . U P B 1
F11B F 0.4062(4) 0.2792(4) 0.4183(7) 0.119(3) Uani 0.493(7) 1 d . U P B 2
F12A F 0.4026(4) 0.2660(3) 0.4940(9) 0.122(3) Uani 0.507(7) 1 d . U P B 1
F12B F 0.4262(5) 0.2473(4) 0.5403(6) 0.107(3) Uani 0.493(7) 1 d . U P B 2
F13A F 0.4897(5) 0.2209(4) 0.5418(6) 0.128(3) Uani 0.507(7) 1 d . U P B 1
F13B F 0.5177(5) 0.2174(4) 0.5003(8) 0.142(3) Uani 0.493(7) 1 d . U P B 2

loop_
_atom_site_aniso_label
_atom_site_aniso_U_11
_atom_site_aniso_U_22
_atom_site_aniso_U_33
_atom_site_aniso_U_23
_atom_site_aniso_U_13
_atom_site_aniso_U_12
Re1 0.03198(16) 0.05388(18) 0.07116(19) -0.00044(8) 0.00374(8) 0.00277(8)
Co1 0.0342(5) 0.0536(6) 0.0510(6) 0.000 0.000 -0.0116(4)
N1 0.0492(18) 0.097(2) 0.082(2) -0.037(2) 0.0199(17) -0.0350(18)
N2 0.036(2) 0.052(2) 0.054(2) -0.0027(15) 0.0043(16) -0.0093(14)
N3 0.0308(16) 0.0526(19) 0.057(2) 0.0063(16) -0.0024(15) -0.0036(14)
C1A 0.055(4) 0.068(4) 0.076(3) 0.000(3) 0.007(3) 0.002(3)
C1B 0.053(4) 0.062(4) 0.073(3) 0.001(3) 0.010(3) -0.004(3)
C2A 0.059(4) 0.065(4) 0.078(3) 0.000(3) 0.008(3) 0.001(3)
C2B 0.052(4) 0.067(4) 0.077(3) 0.001(3) 0.012(3) -0.005(3)
C3A 0.054(4) 0.061(4) 0.078(3) -0.001(3) 0.014(3) -0.004(3)
C3B 0.054(4) 0.071(4) 0.078(3) -0.001(4) 0.013(3) -0.002(4)
C4A 0.052(4) 0.062(4) 0.077(3) -0.002(3) 0.013(3) -0.002(3)
C4B 0.056(4) 0.067(4) 0.079(3) -0.005(3) 0.010(3) 0.003(3)
C5A 0.055(4) 0.064(3) 0.078(3) -0.005(3) 0.012(3) -0.008(3)
C5B 0.057(4) 0.063(4) 0.078(3) -0.005(3) 0.007(3) -0.002(3)
C6A 0.052(4) 0.069(4) 0.078(3) -0.002(3) 0.007(3) -0.003(3)
C6B 0.051(4) 0.063(4) 0.075(3) -0.003(3) 0.008(3) -0.002(3)
C7 0.036(2) 0.054(2) 0.064(3) 0.0061(19) 0.002(2) 0.0046(17)
C8 0.053(3) 0.066(3) 0.081(4) 0.018(3) 0.009(3) 0.018(2)
C9 0.057(3) 0.102(5) 0.083(4) 0.024(3) 0.005(3) 0.040(3)
C10 0.031(3) 0.130(6) 0.080(4) -0.005(4) -0.006(3) 0.015(3)
C11 0.034(3) 0.097(4) 0.081(4) -0.015(3) -0.002(2) -0.007(3)
C12 0.034(2) 0.064(3) 0.066(3) -0.007(2) 0.0008(19) -0.002(2)
C13 0.058(2) 0.106(3) 0.091(2) -0.042(2) 0.019(2) -0.036(2)
C14 0.064(2) 0.112(3) 0.095(2) -0.045(2) 0.016(2) -0.037(2)
C15 0.068(2) 0.114(3) 0.098(2) -0.049(2) 0.020(2) -0.032(2)
C16 0.060(2) 0.110(3) 0.097(2) -0.046(2) 0.022(2) -0.032(2)
C17 0.053(2) 0.101(3) 0.087(2) -0.042(2) 0.0219(18) -0.035(2)
C18 0.043(2) 0.052(2) 0.063(3) -0.008(2) 0.0083(19) -0.0122(19)
C19 0.042(2) 0.050(2) 0.070(3) -0.005(2) 0.014(2) -0.0049(19)
C20 0.037(2) 0.045(2) 0.063(3) 0.0049(18) 0.0027(19) -0.0010(16)
C21 0.0320(19) 0.048(2) 0.057(2) 0.0024(18) -0.0018(17) -0.0020(16)
C22 0.0336(19) 0.044(2) 0.050(2) 0.0036(16) -0.0024(16) -0.0040(16)
C23 0.0296(18) 0.051(2) 0.051(2) 0.0064(17) -0.0013(16) 0.0008(16)
C24 0.036(2) 0.057(2) 0.061(3) -0.003(2) -0.0026(19) -0.0010(18)
C25 0.053(3) 0.062(3) 0.065(3) -0.011(2) -0.001(2) 0.003(2)
C26 0.049(3) 0.063(3) 0.065(3) 0.002(2) 0.011(2) 0.012(2)
C27 0.035(2) 0.062(3) 0.064(3) 0.011(2) 0.0048(19) 0.0045(19)
P1 0.0326(9) 0.0528(9) 0.0740(12) -0.0111(7) 0.000 0.000
F1 0.037(2) 0.079(3) 0.129(5) -0.022(3) 0.000 0.000
F2 0.033(2) 0.081(4) 0.232(8) -0.050(4) 0.000 0.000
F3 0.0565(18) 0.0621(17) 0.094(2) -0.0236(17) 0.0005(14) 0.0022(13)
F4 0.125(4) 0.075(2) 0.082(2) -0.0050(19) -0.023(2) -0.0048(19)
P2 0.0382(9) 0.0562(11) 0.0915(14) 0.0164(8) 0.000 0.000
F5 0.074(2) 0.061(2) 0.123(3) 0.0151(18) 0.020(2) 0.0047(18)
F6 0.096(3) 0.077(2) 0.101(3) 0.0187(19) -0.023(2) -0.0052(18)
F7 0.115(4) 0.091(3) 0.242(7) 0.026(3) 0.109(5) 0.001(2)
P3 0.0542(8) 0.0600(8) 0.0681(8) 0.0005(5) -0.0080(6) -0.0039(5)
F8 0.195(5) 0.059(2) 0.134(4) 0.000(2) 0.011(4) -0.021(3)
F9 0.137(4) 0.106(3) 0.089(2) -0.023(2) 0.005(2) -0.054(3)
F10A 0.075(5) 0.171(7) 0.140(7) -0.015(6) 0.014(5) 0.010(5)
F10B 0.112(6) 0.135(6) 0.100(6) 0.011(4) 0.027(5) 0.011(5)
F11A 0.098(5) 0.124(5) 0.080(4) 0.010(4) -0.026(4) -0.048(5)
F11B 0.082(5) 0.148(6) 0.128(7) 0.034(6) -0.026(5) 0.009(5)
F12A 0.065(4) 0.161(7) 0.139(7) 0.002(6) 0.013(5) 0.009(4)
F12B 0.109(6) 0.120(6) 0.093(5) 0.017(4) 0.030(5) -0.020(5)
F13A 0.104(6) 0.172(7) 0.107(6) 0.039(6) -0.007(5) -0.008(6)
F13B 0.086(6) 0.202(7) 0.136(7) 0.039(6) -0.029(5) 0.002(6)

loop_
_atom_type_symbol
_atom_type_description
_atom_type_scat_dispersion_real
_atom_type_scat_dispersion_imag
_atom_type_scat_source
C C 0.0181 0.0091 'International Tables Vol C Tables 4.2.6.8 and 6.1.1.4'
H H 0.0000 0.0000 'International Tables Vol C Tables 4.2.6.8 and 6.1.1.4'
Co Co -2.3653 3.6143 'International Tables Vol C Tables 4.2.6.8 and 6.1.1.4'
F F 0.0727 0.0534 'International Tables Vol C Tables 4.2.6.8 and 6.1.1.4'
N N 0.0311 0.0180 'International Tables Vol C Tables 4.2.6.8 and 6.1.1.4'
O O 0.0492 0.0322 'International Tables Vol C Tables 4.2.6.8 and 6.1.1.4'
P P 0.2955 0.4335 'International Tables Vol C Tables 4.2.6.8 and 6.1.1.4'
Re Re -5.2083 5.8923 'International Tables Vol C Tables 4.2.6.8 and 6.1.1.4'

loop_
_exptl_crystal_face_index_h
_exptl_crystal_face_index_k
_exptl_crystal_face_index_l
_exptl_crystal_face_perp_dist
-1 0 0 0.0158
1 0 0 0.0288
0 1 5 0.0743
0 0 -1 0.0771
-2 4 -5 0.1093
0 -5 3 0.1249
1 3 5 0.0992
2 -5 -2 0.1562
-5 0 2 0.0266

loop_
_geom_angle_atom_site_label_1
_geom_angle_atom_site_label_2
_geom_angle_atom_site_label_3
_geom_angle
_geom_angle_site_symmetry_1
_geom_angle_site_symmetry_3
_geom_angle_publ_flag
C1A Re1 C4A 77.6(4) . . ?
C1A Re1 C5A 65.5(4) . . ?
C1A Re1 C8 132.0(4) . . ?
C1A Re1 C11 125.9(4) . . ?
C1A Re1 C12 106.8(3) . . ?
C2A Re1 C1A 36.7(2) . . ?
C2A Re1 C3A 36.9(2) . . ?
C2A Re1 C4A 66.3(4) . . ?
C2A Re1 C5A 78.1(5) . . ?
C2A Re1 C8 165.8(4) . . ?
C2A Re1 C9 155.8(4) . . ?
C2A Re1 C10 122.1(4) . . ?
C2A Re1 C11 102.8(4) . . ?
C2A Re1 C12 106.3(3) . . ?
C3A Re1 C1A 65.9(4) . . ?
C3A Re1 C4A 36.8(2) . . ?
C3A Re1 C5A 66.0(4) . . ?
C3A Re1 C8 157.2(4) . . ?
C3A Re1 C10 100.5(4) . . ?
C3A Re1 C11 103.2(3) . . ?
C3A Re1 C12 128.2(3) . . ?
C4A Re1 C12 161.9(4) . . ?
C4B Re1 C5B 37.1(3) . . ?
C4B Re1 C8 114.5(4) . . ?
C4B Re1 C9 102.6(4) . . ?
C4B Re1 C10 114.2(4) . . ?
C4B Re1 C11 143.2(5) . . ?
C4B Re1 C12 179.6(4) . . ?
C5A Re1 C4A 36.5(2) . . ?
C5A Re1 C12 161.2(4) . . ?
C5B Re1 C8 103.2(4) . . ?
C5B Re1 C10 145.0(5) . . ?
C5B Re1 C11 178.4(4) . . ?
C5B Re1 C12 142.6(4) . . ?
C8 Re1 C4A 124.8(3) . . ?
C8 Re1 C5A 105.7(3) . . ?
C8 Re1 C11 78.1(2) . . ?
C8 Re1 C12 65.7(2) . . ?
C9 Re1 C1A 166.0(4) . . ?
C9 Re1 C3A 122.2(4) . . ?
C9 Re1 C4A 102.3(3) . . ?
C9 Re1 C5A 105.9(4) . . ?
C9 Re1 C5B 115.9(4) . . ?
C9 Re1 C8 37.2(2) . . ?
C9 Re1 C10 36.9(3) . . ?
C9 Re1 C11 65.7(3) . . ?
C9 Re1 C12 77.7(2) . . ?
C10 Re1 C1A 157.1(4) . . ?
C10 Re1 C4A 102.8(4) . . ?
C10 Re1 C5A 127.5(4) . . ?
C10 Re1 C8 66.8(2) . . ?
C10 Re1 C11 36.4(2) . . ?
C10 Re1 C12 66.2(2) . . ?
C11 Re1 C4A 126.3(4) . . ?
C11 Re1 C5A 161.1(4) . . ?
C11 Re1 C12 37.01(18) . . ?
N1 Co1 N1 90.5(4) . 2_565 ?
N1 Co1 N3 91.9(2) . 2_565 ?
N1 Co1 N3 158.65(16) . . ?
N1 Co1 N3 158.65(16) 2_565 2_565 ?
N1 Co1 N3 91.9(2) 2_565 . ?
N2 Co1 N1 79.46(17) 2_565 2_565 ?
N2 Co1 N1 100.32(17) . 2_565 ?
N2 Co1 N1 100.31(17) 2_565 . ?
N2 Co1 N1 79.46(17) . . ?
N2 Co1 N2 179.7(2) . 2_565 ?
N2 Co1 N3 79.24(14) . . ?
N2 Co1 N3 100.98(15) 2_565 . ?
N2 Co1 N3 100.98(15) . 2_565 ?
N2 Co1 N3 79.24(14) 2_565 2_565 ?
N3 Co1 N3 93.5(2) 2_565 . ?
C13 N1 Co1 128.5(4) . . ?
C13 N1 C17 117.3(5) . . ?
C17 N1 Co1 114.0(3) . . ?
C18 N2 Co1 119.6(3) . . ?
C22 N2 Co1 120.2(3) . . ?
C22 N2 C18 120.2(4) . . ?
C23 N3 Co1 113.0(3) . . ?
C27 N3 Co1 128.7(3) . . ?
C27 N3 C23 118.0(4) . . ?
Re1 C1A H1A 129.4 . . ?
C2A C1A Re1 71.0(7) . . ?
C2A C1A H1A 119.4 . . ?
C6A C1A Re1 72.8(7) . . ?
C6A C1A H1A 119.4 . . ?
C6A C1A C2A 121.3(10) . . ?
Re1 C1B H1B 127.6 . . ?
C2B C1B Re1 72.7(8) . . ?
C2B C1B H1B 119.4 . . ?
C6B C1B Re1 72.5(8) . . ?
C6B C1B H1B 119.4 . . ?
C6B C1B C2B 121.2(12) . . ?
Re1 C2A H2A 127.5 . . ?
C1A C2A Re1 72.3(7) . . ?
C1A C2A H2A 120.2 . . ?
C1A C2A C3A 119.6(11) . . ?
C3A C2A Re1 72.0(7) . . ?
C3A C2A H2A 120.2 . . ?
Re1 C2B H2B 131.3 . . ?
C1B C2B Re1 71.7(8) . . ?
C1B C2B H2B 119.1 . . ?
C1B C2B C3B 121.8(12) . . ?
C3B C2B Re1 70.8(8) . . ?
C3B C2B H2B 119.1 . . ?
Re1 C3A H3A 129.0 . . ?
C2A C3A Re1 71.1(7) . . ?
C2A C3A H3A 120.0 . . ?
C2A C3A C4A 120.1(10) . . ?
C4A C3A Re1 72.3(6) . . ?
C4A C3A H3A 120.0 . . ?
Re1 C3B H3B 127.4 . . ?
C2B C3B Re1 73.4(8) . . ?
C2B C3B H3B 121.4 . . ?
C2B C3B C4B 117.3(12) . . ?
C4B C3B Re1 69.8(8) . . ?
C4B C3B H3B 121.4 . . ?
Re1 C4A H4A 129.6 . . ?
C3A C4A Re1 70.9(6) . . ?
C3A C4A H4A 120.2 . . ?
C5A C4A Re1 71.7(6) . . ?
C5A C4A C3A 119.6(10) . . ?
C5A C4A H4A 120.2 . . ?
Re1 C4B H4B 126.8 . . ?
C3B C4B Re1 73.6(8) . . ?
C3B C4B H4B 119.4 . . ?
C3B C4B C5B 121.1(11) . . ?
C5B C4B Re1 72.1(7) . . ?
C5B C4B H4B 119.4 . . ?
Re1 C5A H5A 128.6 . . ?
C4A C5A Re1 71.8(6) . . ?
C4A C5A H5A 119.8 . . ?
C4A C5A C6A 120.4(10) . . ?
C6A C5A Re1 72.1(7) . . ?
C6A C5A H5A 119.8 . . ?
Re1 C5B H5B 127.8 . . ?
C4B C5B Re1 70.7(7) . . ?
C4B C5B H5B 119.6 . . ?
C6B C5B Re1 74.1(8) . . ?
C6B C5B C4B 120.8(11) . . ?
C6B C5B H5B 119.6 . . ?
Re1 C6A H6A 129.6 . . ?
C1A C6A Re1 71.0(7) . . ?
C1A C6A C5A 119.0(10) . . ?
C1A C6A H6A 120.5 . . ?
C5A C6A Re1 71.2(7) . . ?
C5A C6A H6A 120.5 . . ?
Re1 C6B H6B 129.5 . . ?
C1B C6B Re1 71.9(8) . . ?
C1B C6B C5B 117.7(12) . . ?
C1B C6B H6B 121.2 . . ?
C5B C6B Re1 69.6(8) . . ?
C5B C6B H6B 121.2 . . ?
C8 C7 Re1 70.9(3) . . ?
C8 C7 C20 120.4(4) . . ?
C12 C7 Re1 71.7(3) . . ?
C12 C7 C8 119.0(5) . . ?
C12 C7 C20 120.7(4) . . ?
C20 C7 Re1 128.7(4) . . ?
Re1 C8 H8 129.1 . . ?
C7 C8 Re1 72.3(3) . . ?
C7 C8 H8 120.1 . . ?
C7 C8 C9 119.8(5) . . ?
C9 C8 Re1 70.8(3) . . ?
C9 C8 H8 120.1 . . ?
Re1 C9 H9 128.9 . . ?
C8 C9 Re1 72.0(3) . . ?
C8 C9 H9 119.6 . . ?
C10 C9 Re1 71.9(4) . . ?
C10 C9 C8 120.8(5) . . ?
C10 C9 H9 119.6 . . ?
Re1 C10 H10 128.5 . . ?
C9 C10 Re1 71.3(4) . . ?
C9 C10 H10 120.3 . . ?
C11 C10 Re1 72.1(4) . . ?
C11 C10 C9 119.4(6) . . ?
C11 C10 H10 120.3 . . ?
Re1 C11 H11 129.1 . . ?
C10 C11 Re1 71.5(4) . . ?
C10 C11 H11 119.7 . . ?
C10 C11 C12 120.5(5) . . ?
C12 C11 Re1 72.1(3) . . ?
C12 C11 H11 119.7 . . ?
Re1 C12 H12 129.9 . . ?
C7 C12 Re1 71.9(3) . . ?
C7 C12 C11 120.5(5) . . ?
C7 C12 H12 119.7 . . ?
C11 C12 Re1 70.9(3) . . ?
C11 C12 H12 119.7 . . ?
N1 C13 H13 118.4 . . ?
N1 C13 C14 123.1(6) . . ?
C14 C13 H13 118.4 . . ?
C13 C14 H14 120.5 . . ?
C13 C14 C15 119.0(6) . . ?
C15 C14 H14 120.5 . . ?
C14 C15 H15 120.5 . . ?
C14 C15 C16 119.1(6) . . ?
C16 C15 H15 120.5 . . ?
C15 C16 H16 120.6 . . ?
C17 C16 C15 118.8(6) . . ?
C17 C16 H16 120.6 . . ?
N1 C17 C16 122.6(5) . . ?
N1 C17 C18 113.7(5) . . ?
C16 C17 C18 123.7(5) . . ?
N2 C18 C17 113.1(4) . . ?
N2 C18 C19 121.2(4) . . ?
C19 C18 C17 125.6(4) . . ?
C18 C19 H19 120.3 . . ?
C18 C19 C20 119.5(4) . . ?
C20 C19 H19 120.3 . . ?
C19 C20 C7 121.0(4) . . ?
C19 C20 C21 118.7(4) . . ?
C21 C20 C7 120.4(4) . . ?
C20 C21 H21 120.4 . . ?
C22 C21 C20 119.3(4) . . ?
C22 C21 H21 120.4 . . ?
N2 C22 C21 121.2(4) . . ?
N2 C22 C23 113.1(3) . . ?
C21 C22 C23 125.7(4) . . ?
N3 C23 C22 114.0(4) . . ?
N3 C23 C24 122.1(4) . . ?
C24 C23 C22 123.9(4) . . ?
C23 C24 H24 121.0 . . ?
C25 C24 C23 118.1(4) . . ?
C25 C24 H24 121.0 . . ?
C24 C25 H25 119.7 . . ?
C26 C25 C24 120.5(5) . . ?
C26 C25 H25 119.7 . . ?
C25 C26 H26 121.0 . . ?
C27 C26 C25 118.1(4) . . ?
C27 C26 H26 121.0 . . ?
N3 C27 C26 123.3(4) . . ?
N3 C27 H27 118.4 . . ?
C26 C27 H27 118.4 . . ?
F1 P1 F3 89.62(12) . . ?
F1 P1 F3 89.62(12) . 4 ?
F1 P1 F4 89.48(16) . . ?
F1 P1 F4 89.49(16) . 4 ?
F2 P1 F1 180.0 . . ?
F2 P1 F3 90.38(12) . 4 ?
F2 P1 F3 90.38(12) . . ?
F2 P1 F4 90.51(16) . 4 ?
F2 P1 F4 90.52(16) . . ?
F3 P1 F3 179.2(2) 4 . ?
F4 P1 F3 91.2(2) . 4 ?
F4 P1 F3 91.2(2) 4 . ?
F4 P1 F3 88.8(2) 4 4 ?
F4 P1 F3 88.8(2) . . ?
F4 P1 F4 179.0(3) 4 . ?
F5 P2 F5 179.1(3) 4_565 . ?
F6 P2 F5 90.35(19) 4_565 4_565 ?
F6 P2 F5 89.03(19) 4_565 . ?
F6 P2 F5 90.35(19) . . ?
F6 P2 F5 89.03(19) . 4_565 ?
F6 P2 F6 88.5(3) 4_565 . ?
F7 P2 F5 89.9(2) 4_565 . ?
F7 P2 F5 90.7(2) . . ?
F7 P2 F5 89.9(2) . 4_565 ?
F7 P2 F5 90.7(2) 4_565 4_565 ?
F7 P2 F6 89.7(3) . . ?
F7 P2 F6 178.1(3) . 4_565 ?
F7 P2 F6 178.1(3) 4_565 . ?
F7 P2 F6 89.7(3) 4_565 4_565 ?
F7 P2 F7 92.2(5) 4_565 . ?
F8 P3 F9 176.5(3) . . ?
F8 P3 F10A 88.2(3) . . ?
F8 P3 F10B 88.1(2) . . ?
F8 P3 F12B 91.9(2) . . ?
F8 P3 F13A 90.7(3) . . ?
F9 P3 F10A 88.3(2) . . ?
F9 P3 F12B 91.2(2) . . ?
F9 P3 F13A 89.6(2) . . ?
F10B P3 F9 88.9(2) . . ?
F10B P3 F12B 175.9(7) . . ?
F11A P3 F8 89.1(3) . . ?
F11A P3 F9 90.1(2) . . ?
F11A P3 F10A 85.2(6) . . ?
F11A P3 F13A 171.5(6) . . ?
F11B P3 F8 90.5(3) . . ?
F11B P3 F9 91.2(3) . . ?
F11B P3 F10B 85.1(6) . . ?
F11B P3 F12B 90.8(6) . . ?
F12A P3 F8 91.8(3) . . ?
F12A P3 F9 91.7(2) . . ?
F12A P3 F10A 179.7(8) . . ?
F12A P3 F11A 95.1(7) . . ?
F12A P3 F13A 93.4(7) . . ?
F13A P3 F10A 86.3(6) . . ?
F13B P3 F8 89.5(3) . . ?
F13B P3 F9 88.7(3) . . ?
F13B P3 F10B 92.5(7) . . ?
F13B P3 F11B 177.6(8) . . ?
F13B P3 F12B 91.6(7) . . ?

loop_
_geom_bond_atom_site_label_1
_geom_bond_atom_site_label_2
_geom_bond_distance
_geom_bond_site_symmetry_2
_geom_bond_publ_flag
Re1 C1A 2.225(12) . ?
Re1 C2A 2.207(12) . ?
Re1 C3A 2.219(11) . ?
Re1 C4A 2.237(10) . ?
Re1 C4B 2.201(13) . ?
Re1 C5A 2.236(11) . ?
Re1 C5B 2.220(13) . ?
Re1 C8 2.230(5) . ?
Re1 C9 2.215(6) . ?
Re1 C10 2.223(7) . ?
Re1 C11 2.230(6) . ?
Re1 C12 2.245(5) . ?
Co1 N1 2.056(5) 2_565 ?
Co1 N1 2.056(5) . ?
Co1 N2 1.917(4) 2_565 ?
Co1 N2 1.917(4) . ?
Co1 N3 2.081(4) 2_565 ?
Co1 N3 2.081(4) . ?
N1 C13 1.345(7) . ?
N1 C17 1.358(7) . ?
N2 C18 1.347(6) . ?
N2 C22 1.339(5) . ?
N3 C23 1.360(5) . ?
N3 C27 1.343(6) . ?
C1A H1A 0.9500 . ?
C1A C2A 1.396(9) . ?
C1A C6A 1.392(9) . ?
C1B H1B 0.9500 . ?
C1B C2B 1.392(9) . ?
C1B C6B 1.390(9) . ?
C2A H2A 0.9500 . ?
C2A C3A 1.400(9) . ?
C2B H2B 0.9500 . ?
C2B C3B 1.394(9) . ?
C3A H3A 0.9500 . ?
C3A C4A 1.406(9) . ?
C3B H3B 0.9500 . ?
C3B C4B 1.399(9) . ?
C4A H4A 0.9500 . ?
C4A C5A 1.401(8) . ?
C4B H4B 0.9500 . ?
C4B C5B 1.408(9) . ?
C5A H5A 0.9500 . ?
C5A C6A 1.411(9) . ?
C5B H5B 0.9500 . ?
C5B C6B 1.403(9) . ?
C6A H6A 0.9500 . ?
C6B H6B 0.9500 . ?
C7 C8 1.416(7) . ?
C7 C12 1.402(7) . ?
C7 C20 1.485(6) . ?
C8 H8 0.9500 . ?
C8 C9 1.417(9) . ?
C9 H9 0.9500 . ?
C9 C10 1.403(10) . ?
C10 H10 0.9500 . ?
C10 C11 1.389(9) . ?
C11 H11 0.9500 . ?
C11 C12 1.421(7) . ?
C12 H12 0.9500 . ?
C13 H13 0.9500 . ?
C13 C14 1.367(9) . ?
C14 H14 0.9500 . ?
C14 C15 1.377(8) . ?
C15 H15 0.9500 . ?
C15 C16 1.386(8) . ?
C16 H16 0.9500 . ?
C16 C17 1.369(8) . ?
C17 C18 1.466(7) . ?
C18 C19 1.378(6) . ?
C19 H19 0.9500 . ?
C19 C20 1.390(7) . ?
C20 C21 1.391(6) . ?
C21 H21 0.9500 . ?
C21 C22 1.387(5) . ?
C22 C23 1.471(6) . ?
C23 C24 1.387(6) . ?
C24 H24 0.9500 . ?
C24 C25 1.381(7) . ?
C25 H25 0.9500 . ?
C25 C26 1.380(7) . ?
C26 H26 0.9500 . ?
C26 C27 1.371(7) . ?
C27 H27 0.9500 . ?
P1 F1 1.583(5) . ?
P1 F2 1.570(5) . ?
P1 F3 1.600(3) 4 ?
P1 F3 1.600(3) . ?
P1 F4 1.585(4) 4 ?
P1 F4 1.585(4) . ?
P2 F5 1.591(3) . ?
P2 F5 1.591(3) 4_565 ?
P2 F6 1.590(3) 4_565 ?
P2 F6 1.590(3) . ?
P2 F7 1.581(4) 4_565 ?
P2 F7 1.581(4) . ?
P3 F8 1.558(4) . ?
P3 F9 1.582(4) . ?
P3 F10A 1.648(9) . ?
P3 F10B 1.567(10) . ?
P3 F11A 1.548(8) . ?
P3 F11B 1.558(9) . ?
P3 F12A 1.482(10) . ?
P3 F12B 1.599(9) . ?
P3 F13A 1.587(11) . ?
P3 F13B 1.482(11) . ?

loop_
_geom_torsion_atom_site_label_1
_geom_torsion_atom_site_label_2
_geom_torsion_atom_site_label_3
_geom_torsion_atom_site_label_4
_geom_torsion
_geom_torsion_site_symmetry_1
_geom_torsion_site_symmetry_2
_geom_torsion_site_symmetry_3
_geom_torsion_site_symmetry_4
_geom_torsion_publ_flag
Re1 C1A C2A C3A 56.4(11) . . . . ?
Re1 C1A C6A C5A -54.5(10) . . . . ?
Re1 C1B C2B C3B 52.3(13) . . . . ?
Re1 C1B C6B C5B -54.2(12) . . . . ?
Re1 C2A C3A C4A 55.3(10) . . . . ?
Re1 C2B C3B C4B 56.0(13) . . . . ?
Re1 C3A C4A C5A 54.7(10) . . . . ?
Re1 C3B C4B C5B 56.6(12) . . . . ?
Re1 C4A C5A C6A 55.3(11) . . . . ?
Re1 C4B C5B C6B 56.8(12) . . . . ?
Re1 C5A C6A C1A 54.4(10) . . . . ?
Re1 C5B C6B C1B 55.4(12) . . . . ?
Re1 C7 C8 C9 54.5(5) . . . . ?
Re1 C7 C12 C11 -53.7(4) . . . . ?
Re1 C7 C20 C19 48.6(6) . . . . ?
Re1 C7 C20 C21 -130.3(4) . . . . ?
Re1 C8 C9 C10 54.9(6) . . . . ?
Re1 C9 C10 C11 55.7(6) . . . . ?
Re1 C10 C11 C12 54.9(5) . . . . ?
Re1 C11 C12 C7 54.2(5) . . . . ?
Co1 N1 C13 C14 174.8(6) . . . . ?
Co1 N1 C17 C16 -176.1(7) . . . . ?
Co1 N1 C17 C18 2.7(8) . . . . ?
Co1 N2 C18 C17 5.5(6) . . . . ?
Co1 N2 C18 C19 -178.5(4) . . . . ?
Co1 N2 C22 C21 178.7(3) . . . . ?
Co1 N2 C22 C23 -1.9(5) . . . . ?
Co1 N3 C23 C22 -6.5(4) . . . . ?
Co1 N3 C23 C24 171.5(3) . . . . ?
Co1 N3 C27 C26 -171.3(4) . . . . ?
N1 C13 C14 C15 -0.5(13) . . . . ?
N1 C17 C18 N2 -5.2(8) . . . . ?
N1 C17 C18 C19 179.0(6) . . . . ?
N2 C18 C19 C20 -0.4(7) . . . . ?
N2 C22 C23 N3 5.6(5) . . . . ?
N2 C22 C23 C24 -172.3(4) . . . . ?
N3 C23 C24 C25 2.0(7) . . . . ?
C1A C2A C3A Re1 -56.5(11) . . . . ?
C1A C2A C3A C4A -1.3(18) . . . . ?
C1B C2B C3B Re1 -52.7(13) . . . . ?
C1B C2B C3B C4B 3(2) . . . . ?
C2A C1A C6A Re1 54.0(11) . . . . ?
C2A C1A C6A C5A -0.5(18) . . . . ?
C2A C3A C4A Re1 -54.7(10) . . . . ?
C2A C3A C4A C5A 0.0(17) . . . . ?
C2B C1B C6B Re1 56.1(12) . . . . ?
C2B C1B C6B C5B 2(2) . . . . ?
C2B C3B C4B Re1 -57.8(13) . . . . ?
C2B C3B C4B C5B -1(2) . . . . ?
C3A C4A C5A Re1 -54.3(10) . . . . ?
C3A C4A C5A C6A 1.0(18) . . . . ?
C3B C4B C5B Re1 -57.2(13) . . . . ?
C3B C4B C5B C6B 0(2) . . . . ?
C4A C5A C6A Re1 -55.2(10) . . . . ?
C4A C5A C6A C1A -0.8(18) . . . . ?
C4B C5B C6B Re1 -55.2(12) . . . . ?
C4B C5B C6B C1B 0(2) . . . . ?
C6A C1A C2A Re1 -54.8(11) . . . . ?
C6A C1A C2A C3A 1.6(19) . . . . ?
C6B C1B C2B Re1 -56.0(12) . . . . ?
C6B C1B C2B C3B -4(2) . . . . ?
C7 C8 C9 Re1 -55.2(5) . . . . ?
C7 C8 C9 C10 -0.3(9) . . . . ?
C7 C20 C21 C22 179.6(4) . . . . ?
C8 C7 C12 Re1 54.7(5) . . . . ?
C8 C7 C12 C11 1.0(8) . . . . ?
C8 C7 C20 C19 -40.5(7) . . . . ?
C8 C7 C20 C21 140.6(5) . . . . ?
C8 C9 C10 Re1 -55.0(5) . . . . ?
C8 C9 C10 C11 0.8(10) . . . . ?
C9 C10 C11 Re1 -55.3(6) . . . . ?
C9 C10 C11 C12 -0.4(10) . . . . ?
C10 C11 C12 Re1 -54.7(5) . . . . ?
C10 C11 C12 C7 -0.5(8) . . . . ?
C12 C7 C8 Re1 -55.1(5) . . . . ?
C12 C7 C8 C9 -0.6(8) . . . . ?
C12 C7 C20 C19 139.0(5) . . . . ?
C12 C7 C20 C21 -39.9(7) . . . . ?
C13 N1 C17 C16 -0.8(12) . . . . ?
C13 N1 C17 C18 178.0(6) . . . . ?
C13 C14 C15 C16 1.0(13) . . . . ?
C14 C15 C16 C17 -1.4(12) . . . . ?
C15 C16 C17 N1 1.4(13) . . . . ?
C15 C16 C17 C18 -177.3(7) . . . . ?
C16 C17 C18 N2 173.7(7) . . . . ?
C16 C17 C18 C19 -2.2(11) . . . . ?
C17 N1 C13 C14 0.4(12) . . . . ?
C17 C18 C19 C20 175.1(6) . . . . ?
C18 N2 C22 C21 -0.9(6) . . . . ?
C18 N2 C22 C23 178.6(4) . . . . ?
C18 C19 C20 C7 -179.4(4) . . . . ?
C18 C19 C20 C21 -0.4(7) . . . . ?
C19 C20 C21 C22 0.6(6) . . . . ?
C20 C7 C8 Re1 124.4(5) . . . . ?
C20 C7 C8 C9 178.9(5) . . . . ?
C20 C7 C12 Re1 -124.8(5) . . . . ?
C20 C7 C12 C11 -178.5(5) . . . . ?
C20 C21 C22 N2 0.0(6) . . . . ?
C20 C21 C22 C23 -179.4(4) . . . . ?
C21 C22 C23 N3 -175.0(4) . . . . ?
C21 C22 C23 C24 7.1(7) . . . . ?
C22 N2 C18 C17 -175.0(5) . . . . ?
C22 N2 C18 C19 1.1(7) . . . . ?
C22 C23 C24 C25 179.8(4) . . . . ?
C23 N3 C27 C26 1.6(7) . . . . ?
C23 C24 C25 C26 -0.5(8) . . . . ?
C24 C25 C26 C27 -0.3(8) . . . . ?
C25 C26 C27 N3 -0.2(8) . . . . ?
C27 N3 C23 C22 179.5(4) . . . . ?
C27 N3 C23 C24 -2.5(6) . . . . ?

loop_
_smtbx_masks_void_nr
_smtbx_masks_void_average_x
_smtbx_masks_void_average_y
_smtbx_masks_void_average_z
_smtbx_masks_void_volume
_smtbx_masks_void_count_electrons
_smtbx_masks_void_content
1 0.500 0.000 0.500 380.4 72.3 '2 (C4 H10 O)'
2 0.500 0.500 0.000 380.4 72.3 '2 (C4 H10 O)'
